data_2003691
loop_
_publ_author_name
'Gainsford, G. J.'
'Furneaux, R. H.'
'Mason, J. M.'
'Miller, I. J.'

_publ_section_title
;Adducts from the Pyrolysis of Cellulose:
 (1\a,2\b,6\b,7\a)-3,8-Dioxatricyclo[5.3.1.1^2,6^]dodeca-4,9-diene-11,12-dione
 and
 (1<i>R</i>)-(1\a,2\b,3\a,6\a,8\b,9\a)-5,13,14-Trioxatetracyclo[7.3.1.1^3,6^.0^2,8^]tetradec-10-ene-7,12-dione
;
_journal_issue 7
_journal_name_full 'Acta Crystallographica Section C'
_journal_page_first 1369
_journal_page_last 1372
_journal_paper_doi 10.1107/S0108270195000242
_journal_volume 51
_journal_year 1995
_chemical_compound_source 'Furneaux, Mason & Miller (1984), compound (9)'
_chemical_formula_sum 'C10 H8 O4'
_chemical_formula_weight 192.2
_space_group_IT_number 14
_symmetry_cell_setting monoclinic
_symmetry_space_group_name_Hall '-P 2ybc'
_symmetry_space_group_name_H-M 'P 1 21/c 1'
_atom_type_scat_source IntTabC
_cell_angle_alpha 90
_cell_angle_beta 114.382(14)
_cell_angle_gamma 90
_cell_formula_units_Z 2
_cell_length_a 6.4574(12)
_cell_length_b 11.1198(24)
_cell_length_c 6.2652(11)
_cell_measurement_reflns_used 25
_cell_measurement_temperature 291(2)
_cell_measurement_theta_max 15.0
_cell_measurement_theta_min 3.5
_cell_volume 409.75(14)
_diffrn_measurement_device 'Nicolet R3m'
_diffrn_measurement_method \q/2\q
_diffrn_radiation_type MoK\a
_diffrn_radiation_wavelength 0.71073
_diffrn_reflns_av_R_equivalents 0.021
_diffrn_reflns_limit_h_max 7
_diffrn_reflns_limit_h_min -7
_diffrn_reflns_limit_k_max 13
_diffrn_reflns_limit_k_min 0
_diffrn_reflns_limit_l_max 7
_diffrn_reflns_limit_l_min 0
_diffrn_reflns_number 870
_diffrn_reflns_theta_max 25.02
_diffrn_standards_decay_% 2
_diffrn_standards_interval_count 97
_diffrn_standards_number 3
_exptl_absorpt_coefficient_mu 0.132
_exptl_absorpt_correction_type none
_exptl_crystal_colour colourless
_exptl_crystal_density_diffrn 1.560
_exptl_crystal_description needle
_exptl_crystal_size_max 0.235
_exptl_crystal_size_mid 0.175
_exptl_crystal_size_min 0.075
_refine_diff_density_max 0.177
_refine_diff_density_min -0.145
_refine_ls_extinction_coef 'secondary 0.080(13)'
_refine_ls_extinction_method 'Pseudo-secondary (SHELXL93; Sheldrick, 1993)'
_refine_ls_goodness_of_fit_obs 1.038
_refine_ls_hydrogen_treatment 'refall isotropically'
_refine_ls_number_parameters 81
_refine_ls_number_reflns 725
_refine_ls_R_factor_obs 0.041
_refine_ls_shift/esd_max 0.012
_refine_ls_structure_factor_coef Fsqd
_refine_ls_weighting_details 'w = 1/[\s^2^(F~o~)^2^+0.0423P^2^+0.11P] where P = [max(F~o~^2^,o)+2F~c~^2^]'
_refine_ls_weighting_scheme calc
_refine_ls_wR_factor_obs 0.100
_reflns_number_observed 509
_reflns_number_total 725
_reflns_observed_criterion F>4\s(F)
_cod_data_source_file kh1010.cif
_cod_data_source_block 9
_cod_depositor_comments
;
The following automatic conversions were performed:

'_refine_ls_weighting_scheme' value '
1/[\s^2^(F~o~)^2^+0.0423P^2^+0.11P] where P =
[max(F~o~^2^,o)+2F~c~^2^]' was changed to 'calc'. New tag
'_refine_ls_weighting_details' was created. The value of the new tag
was set to 'w = 1/[\s^2^(F~o~)^2^+0.0423P^2^+0.11P] where P =
[max(F~o~^2^,o)+2F~c~^2^]'.

Automatic conversion script
Id: cif_fix_values 3143 2015-03-26 13:38:13Z robertas 
;
_cod_original_cell_volume 409.75(14)
_cod_original_sg_symbol_H-M 'P 21/c'
_cod_database_code 2003691

loop_
_symmetry_equiv_pos_as_xyz
x,y,z
x,1/2-y,1/2+z
-x,-y,-z
-x,1/2+y,1/2-z

loop_
_atom_site_label
_atom_site_fract_x
_atom_site_fract_y
_atom_site_fract_z
_atom_site_U_iso_or_equiv
C(1) .1131(3) .8844(2) .0364(4) .033(1)
O(1) .2691(3) .8151(2) .1216(3) .051(1)
C(2) .0680(4) .9563(2) -.1849(4) .036(1)
O(3) -.1474(3) .9217(2) -.3698(2) .047(1)
C(4) -.3121(4) .8865(2) -.2975(5) .044(1)
C(5) -.2880(4) .8783(2) -.0801(4) .043(1)
C(6) -.0660(4) .9091(2) .1255(4) .037(1)
H(2) .1850(34) .9411(18) -.2487(33) .29(5)
H(4) -.4498(38) .8673(23) -.4299(39) .47(7)
H(5) -.4103(43) .8546(24) -.0482(42) .056(7)
H(6) -.0333(35) .8629(22) .2630(42) .46(7)

loop_
_geom_angle_atom_site_label_1
_geom_angle_atom_site_label_2
_geom_angle_atom_site_label_3
_geom_angle_site_symmetry_3
_geom_angle
_geom_angle_publ_flag
O(1) C(1) C(6) . 125.7(2) yes
O(1) C(1) C(2) . 123.4(2) yes
C(6) C(1) C(2) . 110.8(2) yes
O(3) C(2) C(1) . 110.5(2) yes
O(3) C(2) C(6) 3_575 110.5(2) yes
C(1) C(2) C(6) 3_575 107.9(2) yes
C(4) O(3) C(2) . 115.5(2) yes
C(5) C(4) O(3) . 126.0(2) yes
C(4) C(5) C(6) . 122.1(2) yes
C(1) C(6) C(5) . 104.2(2) yes
C(1) C(6) C(2) 3_575 110.5(2) yes
C(5) C(6) C(2) 3_575 108.9(2) yes

loop_
_geom_bond_atom_site_label_1
_geom_bond_atom_site_label_2
_geom_bond_site_symmetry_2
_geom_bond_distance
_geom_bond_publ_flag
C(1) O(1) . 1.204(2) yes
C(1) C(6) . 1.503(3) yes
C(1) C(2) . 1.520(3) yes
C(2) O(3) . 1.447(3) yes
C(2) C(6) 3_575 1.544(3) yes
O(3) C(4) . 1.374(3) yes
C(4) C(5) . 1.309(3) yes
C(5) C(6) . 1.519(3) yes
C(6) C(2) 3_575 1.544(3) yes
